data_4516273
loop_
_publ_author_name
'Yamada, Manabu'
'Hamada, Fumio'

_publ_section_title
;
 Halogen Interactions in Macrocyclic Thiacalix[4]arene Systems
;
_journal_issue 4
_journal_name_full 'Crystal Growth &amp; Design'
_journal_page_first 1889
_journal_paper_doi 10.1021/acs.cgd.5b00065
_journal_volume 15
_journal_year 2015
_chemical_formula_moiety 'C44 H52 Br4 O4 S4'
_chemical_formula_sum 'C44 H52 Br4 O4 S4'
_chemical_formula_weight 1092.75
_space_group_IT_number 15
_space_group_name_Hall '-C 2yc'
_space_group_name_H-M_alt 'C 1 2/c 1'
_symmetry_cell_setting monoclinic
_symmetry_Int_Tables_number 15
_symmetry_space_group_name_Hall '-C 2yc'
_symmetry_space_group_name_H-M 'C 1 2/c 1'
_atom_sites_solution_hydrogens geom
_atom_sites_solution_primary direct
_atom_sites_solution_secondary difmap
_cell_angle_alpha 90.0000
_cell_angle_beta 117.056(2)
_cell_angle_gamma 90.0000
_cell_formula_units_Z 4
_cell_length_a 19.9445(14)
_cell_length_b 15.5065(10)
_cell_length_c 17.0986(11)
_cell_measurement_reflns_used 15874
_cell_measurement_temperature 100
_cell_measurement_theta_max 27.52
_cell_measurement_theta_min 3.34
_cell_volume 4709.4(5)
_computing_cell_refinement 'RAPID AUTO'
_computing_data_collection 'RAPID AUTO (Rigaku, ????)'
_computing_data_reduction 'RAPID AUTO'
_computing_molecular_graphics 'CrystalStructure 4.0'
_computing_publication_material 'CrystalStructure 4.0 (Rigaku, 2010)'
_computing_structure_refinement 'SHELXL97 (Sheldrick, 2008)'
_computing_structure_solution 'SHELXS97 (Sheldrick, 2008)'
_diffrn_ambient_temperature 100
_diffrn_detector_area_resol_mean 10.000
_diffrn_measured_fraction_theta_full 0.995
_diffrn_measured_fraction_theta_max 0.995
_diffrn_measurement_device_type 'Rigaku R-AXIS RAPID'
_diffrn_measurement_method \w
_diffrn_radiation_type 'Mo K\a'
_diffrn_radiation_wavelength 0.71075
_diffrn_reflns_av_R_equivalents 0.0556
_diffrn_reflns_limit_h_max 25
_diffrn_reflns_limit_h_min -25
_diffrn_reflns_limit_k_max 20
_diffrn_reflns_limit_k_min -19
_diffrn_reflns_limit_l_max 22
_diffrn_reflns_limit_l_min -21
_diffrn_reflns_number 22694
_diffrn_reflns_theta_full 27.49
_diffrn_reflns_theta_max 27.48
_diffrn_standards_number 0
_exptl_absorpt_coefficient_mu 3.645
_exptl_absorpt_correction_T_max 0.402
_exptl_absorpt_correction_T_min 0.278
_exptl_absorpt_correction_type multi-scan
_exptl_absorpt_process_details 'ABSCOR (Rigaku, 1995)'
_exptl_crystal_colour colorless
_exptl_crystal_density_diffrn 1.541
_exptl_crystal_density_method 'not measured'
_exptl_crystal_description block
_exptl_crystal_F_000 2208.00
_exptl_crystal_size_max 0.300
_exptl_crystal_size_mid 0.300
_exptl_crystal_size_min 0.250
_refine_diff_density_max 0.560
_refine_diff_density_min -0.530
_refine_ls_extinction_method none
_refine_ls_goodness_of_fit_ref 1.092
_refine_ls_hydrogen_treatment constr
_refine_ls_number_parameters 357
_refine_ls_number_reflns 5378
_refine_ls_number_restraints 0
_refine_ls_R_factor_gt 0.0317
_refine_ls_shift/su_max 0.002
_refine_ls_structure_factor_coef Fsqd
_refine_ls_weighting_details 'w = 1/[\s^2^(Fo^2^)+(0.0243P)^2^+6.6912P] where P=(Fo^2^+2Fc^2^)/3'
_refine_ls_weighting_scheme calc
_refine_ls_wR_factor_ref 0.0763
_reflns_number_gt 4181
_reflns_number_total 5378
_reflns_threshold_expression F^2^>2.0\s(F^2^)
_cod_data_source_file cg5b00065_si_004.cif
_cod_data_source_block TC4A-Br-Pentyl
_cod_original_cell_volume 4709.4(6)
_cod_database_code 4516273

loop_
_symmetry_equiv_pos_site_id
_symmetry_equiv_pos_as_xyz
1 +X,+Y,+Z
2 -X,+Y,1/2-Z
3 -X,-Y,-Z
4 +X,-Y,1/2+Z
5 1/2+X,1/2+Y,+Z
6 1/2-X,1/2+Y,1/2-Z
7 1/2-X,1/2-Y,-Z
8 1/2+X,1/2-Y,1/2+Z

loop_
_atom_site_label
_atom_site_type_symbol
_atom_site_fract_x
_atom_site_fract_y
_atom_site_fract_z
_atom_site_U_iso_or_equiv
_atom_site_adp_type
_atom_site_occupancy
_atom_site_symmetry_multiplicity
_atom_site_calc_flag
_atom_site_refinement_flags
Br1 Br 0.338628(17) 1.045848(17) 0.32493(2) 0.03215(9) Uani 1.0 8 d .
Br2 Br 0.353328(17) 0.447918(17) 0.01185(2) 0.03331(9) Uani 1.0 8 d .
S1 S 0.50051(4) 0.75245(4) 0.47885(4) 0.02594(15) Uani 1.0 8 d .
S2 S 0.27866(4) 0.74440(4) 0.13294(4) 0.02253(14) Uani 1.0 8 d .
O1 O 0.42099(10) 0.67818(10) 0.29313(12) 0.0208(4) Uani 1.0 8 d .
O2 O 0.41945(10) 0.81863(11) 0.12412(12) 0.0223(4) Uani 1.0 8 d .
C1 C 0.41596(15) 0.88794(17) 0.38831(19) 0.0232(6) Uani 1.0 8 d .
C2 C 0.35898(15) 0.92729(16) 0.31689(19) 0.0239(6) Uani 1.0 8 d .
C3 C 0.31904(15) 0.88420(17) 0.23881(19) 0.0220(6) Uani 1.0 8 d .
C4 C 0.33769(14) 0.79903(16) 0.23161(17) 0.0202(6) Uani 1.0 8 d .
C5 C 0.39667(14) 0.75819(15) 0.30226(17) 0.0186(5) Uani 1.0 8 d .
C6 C 0.43461(14) 0.80246(16) 0.38142(17) 0.0208(6) Uani 1.0 8 d .
C7 C 0.42088(15) 0.61125(17) 0.02324(17) 0.0223(6) Uani 1.0 8 d .
C8 C 0.36703(15) 0.56777(16) 0.03700(18) 0.0219(6) Uani 1.0 8 d .
C9 C 0.32600(15) 0.60750(16) 0.07380(17) 0.0216(6) Uani 1.0 8 d .
C10 C 0.34074(14) 0.69371(16) 0.09920(16) 0.0191(6) Uani 1.0 8 d .
C11 C 0.39740(13) 0.73818(16) 0.08953(16) 0.0191(6) Uani 1.0 8 d .
C12 C 0.43597(14) 0.69691(17) 0.04942(16) 0.0208(6) Uani 1.0 8 d .
C13 C 0.37947(17) 0.60536(17) 0.3019(3) 0.0259(6) Uani 1.0 8 d .
C14 C 0.41673(16) 0.52457(17) 0.2915(2) 0.0235(6) Uani 1.0 8 d .
C15 C 0.37101(16) 0.44397(16) 0.2858(2) 0.0245(6) Uani 1.0 8 d .
C16 C 0.41207(18) 0.36131(18) 0.2866(3) 0.0297(7) Uani 1.0 8 d .
C17 C 0.3670(3) 0.2809(2) 0.2831(3) 0.0377(8) Uani 1.0 8 d .
C18 C 0.37596(17) 0.89017(17) 0.0705(2) 0.0277(7) Uani 1.0 8 d .
C19 C 0.41438(16) 0.97181(17) 0.1174(3) 0.0276(7) Uani 1.0 8 d .
C20 C 0.36795(18) 1.05135(18) 0.0738(3) 0.0305(7) Uani 1.0 8 d .
C21 C 0.4092(2) 1.13518(19) 0.1122(3) 0.0370(8) Uani 1.0 8 d .
C22 C 0.3626(3) 1.2141(3) 0.0686(3) 0.0485(10) Uani 1.0 8 d .
H1 H 0.4405 0.9156 0.4395 0.0193 Uiso 1.0 8 calc R
H2 H 0.2806 0.9137 0.1908 0.0210 Uiso 1.0 8 calc R
H3 H 0.4485 0.5842 -0.0013 0.0331 Uiso 1.0 8 calc R
H4 H 0.2894 0.5763 0.0828 0.0315 Uiso 1.0 8 calc R
H5 H 0.3280 0.6071 0.2572 0.0213 Uiso 1.0 8 calc R
H6 H 0.3822 0.6086 0.3599 0.0358 Uiso 1.0 8 calc R
H7 H 0.4670 0.5179 0.3405 0.0286 Uiso 1.0 8 calc R
H8 H 0.4243 0.5313 0.2403 0.0170 Uiso 1.0 8 calc R
H9 H 0.3584 0.4390 0.3340 0.0176 Uiso 1.0 8 calc R
H10 H 0.3239 0.4436 0.2303 0.0283 Uiso 1.0 8 calc R
H11 H 0.4606 0.3582 0.3418 0.0337 Uiso 1.0 8 calc R
H12 H 0.4227 0.3621 0.2383 0.0320 Uiso 1.0 8 calc R
H13 H 0.3225 0.2795 0.2330 0.0322 Uiso 1.0 8 calc R
H14 H 0.3921 0.2334 0.2822 0.0489 Uiso 1.0 8 calc R
H15 H 0.3543 0.2765 0.3327 0.0358 Uiso 1.0 8 calc R
H16 H 0.3268 0.8883 0.0688 0.0261 Uiso 1.0 8 calc R
H17 H 0.3756 0.8870 0.0131 0.0222 Uiso 1.0 8 calc R
H18 H 0.4640 0.9754 0.1209 0.0350 Uiso 1.0 8 calc R
H19 H 0.4253 0.9673 0.1770 0.0249 Uiso 1.0 8 calc R
H20 H 0.3544 1.0470 0.0137 0.0160 Uiso 1.0 8 calc R
H21 H 0.3211 1.0505 0.0821 0.0323 Uiso 1.0 8 calc R
H22 H 0.4238 1.1349 0.1725 0.0359 Uiso 1.0 8 calc R
H23 H 0.4552 1.1350 0.1039 0.0310 Uiso 1.0 8 calc R
H24 H 0.3896 1.2648 0.0928 0.0550 Uiso 1.0 8 calc R
H25 H 0.3473 1.2118 0.0036 0.0502 Uiso 1.0 8 calc R
H26 H 0.3147 1.2137 0.0726 0.0391 Uiso 1.0 8 calc R

loop_
_atom_site_aniso_label
_atom_site_aniso_U_11
_atom_site_aniso_U_22
_atom_site_aniso_U_33
_atom_site_aniso_U_12
_atom_site_aniso_U_13
_atom_site_aniso_U_23
Br1 0.03590(17) 0.01878(14) 0.03931(19) 0.00412(11) 0.01495(15) -0.00303(12)
Br2 0.04013(18) 0.02130(14) 0.0419(2) -0.00649(12) 0.02162(16) -0.00952(13)
S1 0.0280(4) 0.0323(4) 0.0183(4) 0.0085(3) 0.0113(3) 0.0020(3)
S2 0.0169(3) 0.0239(4) 0.0232(4) 0.0001(3) 0.0060(3) -0.0025(3)
O1 0.0205(10) 0.0156(9) 0.0274(11) 0.0023(7) 0.0119(9) 0.0008(8)
O2 0.0221(10) 0.0180(9) 0.0221(10) -0.0023(7) 0.0060(9) -0.0017(8)
C1 0.0220(14) 0.0254(14) 0.0215(15) -0.0015(11) 0.0092(13) -0.0046(12)
C2 0.0251(15) 0.0202(13) 0.0311(16) 0.0006(11) 0.0169(14) -0.0015(12)
C3 0.0170(13) 0.0218(13) 0.0264(16) 0.0033(11) 0.0091(13) 0.0022(12)
C4 0.0177(13) 0.0219(13) 0.0229(15) -0.0015(10) 0.0108(12) -0.0008(11)
C5 0.0185(13) 0.0184(12) 0.0222(14) 0.0004(10) 0.0122(12) -0.0000(11)
C6 0.0198(13) 0.0246(13) 0.0221(15) 0.0025(11) 0.0130(13) 0.0029(11)
C7 0.0238(14) 0.0239(14) 0.0170(14) -0.0006(11) 0.0072(13) -0.0029(11)
C8 0.0247(14) 0.0176(13) 0.0187(14) -0.0029(10) 0.0057(13) -0.0049(11)
C9 0.0202(14) 0.0205(13) 0.0203(15) -0.0023(11) 0.0058(13) 0.0000(11)
C10 0.0170(13) 0.0215(13) 0.0138(13) 0.0009(10) 0.0027(12) 0.0012(10)
C11 0.0177(13) 0.0175(12) 0.0160(13) -0.0004(10) 0.0024(12) 0.0016(10)
C12 0.0210(14) 0.0258(14) 0.0133(14) -0.0034(11) 0.0056(12) 0.0005(11)
C13 0.0290(16) 0.0213(14) 0.0324(17) -0.0019(12) 0.0184(16) 0.0014(12)
C14 0.0254(15) 0.0203(14) 0.0265(16) 0.0015(11) 0.0133(15) 0.0015(12)
C15 0.0266(15) 0.0201(14) 0.0252(16) 0.0009(11) 0.0106(15) 0.0021(12)
C16 0.0371(18) 0.0213(14) 0.0351(19) 0.0023(12) 0.0204(17) 0.0024(13)
C17 0.046(3) 0.0242(16) 0.050(3) -0.0013(15) 0.028(3) 0.0004(15)
C18 0.0303(16) 0.0209(14) 0.0297(17) 0.0005(12) 0.0118(15) 0.0050(12)
C19 0.0246(16) 0.0223(14) 0.0341(19) -0.0015(11) 0.0118(15) -0.0010(13)
C20 0.0337(17) 0.0230(15) 0.040(2) 0.0018(12) 0.0213(17) 0.0026(14)
C21 0.049(2) 0.0252(16) 0.046(3) -0.0019(14) 0.0293(19) -0.0022(15)
C22 0.069(3) 0.0260(18) 0.059(3) 0.0069(18) 0.037(3) 0.0029(17)

loop_
_atom_type_symbol
_atom_type_description
_atom_type_scat_dispersion_real
_atom_type_scat_dispersion_imag
_atom_type_scat_source
C C 0.003 0.002
;
International Tables for Crystallography
(1992, Vol. C, Tables 4.2.6.8 and 6.1.1.4)
;
H H 0.000 0.000
;
International Tables for Crystallography
(1992, Vol. C, Table 6.1.1.4)
;
O O 0.011 0.006
;
International Tables for Crystallography
(1992, Vol. C, Tables 4.2.6.8 and 6.1.1.4)
;
S S 0.125 0.123
;
International Tables for Crystallography
(1992, Vol. C, Tables 4.2.6.8 and 6.1.1.4)
;
Br Br -0.290 2.459
;
International Tables for Crystallography
(1992, Vol. C, Tables 4.2.6.8 and 6.1.1.4)
;

loop_
_geom_angle_atom_site_label_1
_geom_angle_atom_site_label_2
_geom_angle_atom_site_label_3
_geom_angle
_geom_angle_publ_flag
_geom_angle_site_symmetry_1
_geom_angle_site_symmetry_3
C6 S1 C12 105.91(14) yes . 2_655
C4 S2 C10 105.20(13) yes . .
C5 O1 C13 116.6(3) yes . .
C11 O2 C18 116.32(18) yes . .
C2 C1 C6 119.4(3) yes . .
Br1 C2 C1 118.8(2) yes . .
Br1 C2 C3 119.41(19) yes . .
C1 C2 C3 121.7(3) yes . .
C2 C3 C4 119.1(3) yes . .
S2 C4 C3 116.67(17) yes . .
S2 C4 C5 122.7(2) yes . .
C3 C4 C5 120.5(3) yes . .
O1 C5 C4 121.0(3) yes . .
O1 C5 C6 119.6(2) yes . .
C4 C5 C6 119.2(3) yes . .
S1 C6 C1 116.8(2) yes . .
S1 C6 C5 122.86(19) yes . .
C1 C6 C5 120.1(2) yes . .
C8 C7 C12 119.0(3) yes . .
Br2 C8 C7 118.9(3) yes . .
Br2 C8 C9 119.0(3) yes . .
C7 C8 C9 121.9(3) yes . .
C8 C9 C10 118.9(3) yes . .
S2 C10 C9 116.6(3) yes . .
S2 C10 C11 122.9(2) yes . .
C9 C10 C11 120.2(3) yes . .
O2 C11 C10 121.2(3) yes . .
O2 C11 C12 119.4(3) yes . .
C10 C11 C12 119.2(3) yes . .
S1 C12 C7 117.0(3) yes 2_655 .
S1 C12 C11 122.2(2) yes 2_655 .
C7 C12 C11 120.6(3) yes . .
O1 C13 C14 107.5(3) yes . .
C13 C14 C15 112.1(3) yes . .
C14 C15 C16 112.8(3) yes . .
C15 C16 C17 112.7(4) yes . .
O2 C18 C19 107.1(2) yes . .
C18 C19 C20 111.9(3) yes . .
C19 C20 C21 113.2(3) yes . .
C20 C21 C22 112.9(3) yes . .
C2 C1 H1 121.257 no . .
C6 C1 H1 119.354 no . .
C2 C3 H2 119.248 no . .
C4 C3 H2 121.651 no . .
C8 C7 H3 121.641 no . .
C12 C7 H3 119.338 no . .
C8 C9 H4 120.430 no . .
C10 C9 H4 120.613 no . .
O1 C13 H5 110.491 no . .
O1 C13 H6 107.251 no . .
C14 C13 H5 109.595 no . .
C14 C13 H6 111.154 no . .
H5 C13 H6 110.779 no . .
C13 C14 H7 110.864 no . .
C13 C14 H8 107.893 no . .
C15 C14 H7 108.663 no . .
C15 C14 H8 111.560 no . .
H7 C14 H8 105.540 no . .
C14 C15 H9 112.967 no . .
C14 C15 H10 110.320 no . .
C16 C15 H9 105.845 no . .
C16 C15 H10 106.150 no . .
H9 C15 H10 108.395 no . .
C15 C16 H11 109.625 no . .
C15 C16 H12 108.507 no . .
C17 C16 H11 107.381 no . .
C17 C16 H12 109.862 no . .
H11 C16 H12 108.718 no . .
C16 C17 H13 111.181 no . .
C16 C17 H14 110.571 no . .
C16 C17 H15 113.504 no . .
H13 C17 H14 106.175 no . .
H13 C17 H15 106.368 no . .
H14 C17 H15 108.695 no . .
O2 C18 H16 107.584 no . .
O2 C18 H17 108.984 no . .
C19 C18 H16 107.688 no . .
C19 C18 H17 110.148 no . .
H16 C18 H17 115.065 no . .
C18 C19 H18 109.883 no . .
C18 C19 H19 108.911 no . .
C20 C19 H18 111.323 no . .
C20 C19 H19 112.304 no . .
H18 C19 H19 102.120 no . .
C19 C20 H20 106.614 no . .
C19 C20 H21 108.553 no . .
C21 C20 H20 111.382 no . .
C21 C20 H21 107.869 no . .
H20 C20 H21 109.153 no . .
C20 C21 H22 107.910 no . .
C20 C21 H23 106.919 no . .
C22 C21 H22 111.101 no . .
C22 C21 H23 109.522 no . .
H22 C21 H23 108.313 no . .
C21 C22 H24 111.185 no . .
C21 C22 H25 108.929 no . .
C21 C22 H26 110.931 no . .
H24 C22 H25 109.880 no . .
H24 C22 H26 110.745 no . .
H25 C22 H26 104.973 no . .

loop_
_geom_bond_atom_site_label_1
_geom_bond_atom_site_label_2
_geom_bond_distance
_geom_bond_publ_flag
_geom_bond_site_symmetry_2
Br1 C2 1.901(3) yes .
Br2 C8 1.899(3) yes .
S1 C6 1.764(3) yes .
S1 C12 1.771(4) yes 2_655
S2 C4 1.773(3) yes .
S2 C10 1.770(4) yes .
O1 C5 1.367(3) yes .
O1 C13 1.448(4) yes .
O2 C11 1.365(3) yes .
O2 C18 1.449(3) yes .
C1 C2 1.376(4) yes .
C1 C6 1.396(4) yes .
C2 C3 1.377(4) yes .
C3 C4 1.393(4) yes .
C4 C5 1.397(3) yes .
C5 C6 1.394(4) yes .
C7 C8 1.376(5) yes .
C7 C12 1.390(4) yes .
C8 C9 1.383(5) yes .
C9 C10 1.395(4) yes .
C10 C11 1.396(5) yes .
C11 C12 1.397(5) yes .
C13 C14 1.507(5) yes .
C14 C15 1.524(4) yes .
C15 C16 1.518(5) yes .
C16 C17 1.522(5) yes .
C18 C19 1.508(4) yes .
C19 C20 1.518(4) yes .
C20 C21 1.519(4) yes .
C21 C22 1.512(5) yes .
C1 H1 0.894 no .
C3 H2 0.948 no .
C7 H3 0.931 no .
C9 H4 0.946 no .
C13 H5 0.961 no .
C13 H6 0.971 no .
C14 H7 0.977 no .
C14 H8 0.960 no .
C15 H9 0.968 no .
C15 H10 0.986 no .
C16 H11 0.999 no .
C16 H12 0.941 no .
C17 H13 0.912 no .
C17 H14 0.893 no .
C17 H15 0.992 no .
C18 H16 0.969 no .
C18 H17 0.980 no .
C19 H18 0.965 no .
C19 H19 0.943 no .
C20 H20 0.939 no .
C20 H21 1.007 no .
C21 H22 0.936 no .
C21 H23 0.989 no .
C22 H24 0.937 no .
C22 H25 1.010 no .
C22 H26 0.989 no .

loop_
_geom_contact_atom_site_label_1
_geom_contact_atom_site_label_2
_geom_contact_distance
_geom_contact_publ_flag
_geom_contact_site_symmetry_2
S1 O1 3.0568(19) no .
S1 O2 3.043(3) no 2_655
S2 O1 3.0889(16) no .
S2 O2 3.101(3) no .
S2 C13 3.428(3) no .
S2 C18 3.450(4) no .
O1 O2 3.574(3) no 2_655
O1 C7 3.446(3) no 2_655
O1 C9 3.520(3) no .
O1 C10 2.964(3) no .
O1 C11 3.423(4) no .
O1 C11 3.376(3) no 2_655
O1 C12 2.913(3) no 2_655
O2 C1 3.551(4) no 2_655
O2 C3 3.530(5) no .
O2 C4 2.976(5) no .
O2 C5 3.409(4) no .
O2 C5 3.422(4) no 2_655
O2 C6 2.966(4) no 2_655
C1 C4 2.777(4) no .
C2 C5 2.770(4) no .
C3 C6 2.784(4) no .
C3 C18 3.543(6) no .
C4 C11 3.293(5) no .
C4 C13 3.201(4) no .
C4 C18 3.476(5) no .
C5 C10 3.283(4) no .
C5 C12 3.283(3) no 2_655
C6 C11 3.309(4) no 2_655
C6 C13 3.323(4) no .
C7 C10 2.787(5) no .
C8 C11 2.768(4) no .
C9 C12 2.782(5) no .
C9 C13 3.544(5) no .
C9 C14 3.558(4) no .
C10 C13 3.471(5) no .
C10 C18 3.214(4) no .
C12 C18 3.307(4) no .
Br1 H1 2.9018 no .
Br1 H2 2.8951 no .
Br2 H3 2.9171 no .
Br2 H4 2.9099 no .
Br2 H7 3.4870 no 2_655
S1 H1 2.7486 no .
S1 H3 2.7628 no 2_655
S1 H6 3.2114 no .
S1 H17 3.1887 no 2_655
S2 H2 2.7998 no .
S2 H4 2.7830 no .
S2 H5 2.8480 no .
S2 H16 2.8386 no .
O1 H7 2.6453 no .
O1 H8 2.4627 no .
O2 H18 2.5970 no .
O2 H19 2.4596 no .
C1 H2 3.2492 no .
C1 H18 2.8174 no 2_655
C2 H18 3.2766 no 2_655
C2 H19 3.2769 no .
C3 H1 3.2115 no .
C3 H16 2.9802 no .
C3 H19 3.0513 no .
C4 H5 3.0268 no .
C4 H6 3.5431 no .
C4 H16 3.0261 no .
C4 H19 3.4959 no .
C5 H1 3.2187 no .
C5 H2 3.2851 no .
C5 H5 2.6453 no .
C5 H6 2.5879 no .
C6 H6 3.1491 no .
C6 H18 3.3694 no 2_655
C7 H4 3.2622 no .
C7 H6 3.5037 no 2_655
C7 H7 2.7895 no 2_655
C8 H7 3.1033 no 2_655
C8 H8 3.1772 no .
C9 H3 3.2567 no .
C9 H5 3.1174 no .
C9 H8 2.8750 no .
C10 H5 3.1285 no .
C10 H8 3.3590 no .
C10 H16 3.0527 no .
C10 H17 3.5456 no .
C11 H3 3.2549 no .
C11 H4 3.2765 no .
C11 H16 2.6596 no .
C11 H17 2.5902 no .
C12 H6 3.5091 no 2_655
C12 H7 3.4169 no 2_655
C12 H17 3.1379 no .
C13 H3 3.5872 no 2_655
C13 H4 3.3675 no .
C13 H9 2.7101 no .
C13 H10 2.7898 no .
C14 H3 3.4896 no 2_655
C14 H4 3.4040 no .
C14 H8 3.4546 no 2_655
C14 H11 2.7336 no .
C14 H12 2.7001 no .
C15 H5 2.6444 no .
C15 H6 2.8132 no .
C15 H13 2.7311 no .
C15 H14 3.2960 no .
C15 H15 2.7826 no .
C16 H7 2.6514 no .
C16 H8 2.7941 no .
C16 H12 3.5100 no 2_655
C17 H9 2.6337 no .
C17 H10 2.6861 no .
C18 H2 3.3973 no .
C18 H20 2.5805 no .
C18 H21 2.7590 no .
C19 H1 3.5561 no 2_655
C19 H2 3.5435 no .
C19 H19 3.5163 no 2_655
C19 H22 2.6757 no .
C19 H23 2.6993 no .
C20 H16 2.6478 no .
C20 H17 2.7821 no .
C20 H24 3.3349 no .
C20 H25 2.7116 no .
C20 H26 2.7283 no .
C21 H18 2.6849 no .
C21 H19 2.7898 no .
C22 H20 2.7352 no .
C22 H21 2.7115 no .
H1 H17 3.4065 no 2_655
H1 H18 2.7102 no 2_655
H2 H16 2.6647 no .
H2 H19 3.1142 no .
H2 H21 3.1573 no .
H3 H6 3.1559 no 2_655
H3 H7 2.6912 no 2_655
H4 H5 2.7610 no .
H4 H8 2.8959 no .
H4 H10 3.0805 no .
H5 H7 2.8350 no .
H5 H8 2.3782 no .
H5 H9 2.8574 no .
H5 H10 2.5713 no .
H6 H7 2.3364 no .
H6 H8 2.8084 no .
H6 H9 2.6730 no .
H6 H10 3.2349 no .
H7 H8 3.0619 no 2_655
H7 H9 2.4470 no .
H7 H10 2.8523 no .
H7 H11 2.4804 no .
H7 H12 2.8757 no .
H8 H8 2.8855 no 2_655
H8 H9 2.8735 no .
H8 H10 2.3608 no .
H8 H11 3.0972 no .
H8 H12 2.6239 no .
H9 H11 2.3438 no .
H9 H12 2.7667 no .
H9 H13 2.9132 no .
H9 H14 3.4554 no .
H9 H15 2.5212 no .
H10 H11 2.8442 no .
H10 H12 2.2926 no .
H10 H13 2.5451 no .
H10 H14 3.4874 no .
H10 H15 3.0300 no .
H11 H12 3.1939 no 2_655
H11 H13 2.8057 no .
H11 H14 2.3200 no .
H11 H15 2.4138 no .
H12 H12 2.9233 no 2_655
H12 H13 2.3397 no .
H12 H14 2.3091 no .
H12 H15 2.8687 no .
H16 H18 2.8087 no .
H16 H19 2.3401 no .
H16 H20 2.7778 no .
H16 H21 2.5319 no .
H17 H18 2.3296 no .
H17 H19 2.8036 no .
H17 H20 2.5170 no .
H17 H21 3.1884 no .
H18 H19 3.1452 no 2_655
H18 H20 2.3932 no .
H18 H21 2.8638 no .
H18 H22 2.8610 no .
H18 H23 2.4885 no .
H19 H19 2.8883 no 2_655
H19 H20 2.7797 no .
H19 H21 2.3556 no .
H19 H22 2.5998 no .
H19 H23 3.0580 no .
H20 H22 2.7796 no .
H20 H23 2.3375 no .
H20 H24 3.5871 no .
H20 H25 2.5615 no .
H20 H26 3.0076 no .
H21 H22 2.3282 no .
H21 H23 2.8469 no .
H21 H24 3.5672 no .
H21 H25 2.9958 no .
H21 H26 2.5357 no .
H22 H22 2.9897 no 2_655
H22 H23 3.4709 no 2_655
H22 H24 2.3528 no .
H22 H25 2.8423 no .
H22 H26 2.4004 no .
H23 H24 2.3613 no .
H23 H25 2.3733 no .
H23 H26 2.8749 no .
Br1 H4 3.5905 no 6_555
Br1 H5 3.1104 no 6_555
Br1 H10 3.3357 no 6_555
Br1 H14 3.2922 no 1_565
Br1 H15 3.5871 no 1_565
Br1 H17 3.1331 no 4_575
Br1 H20 3.4162 no 4_575
Br2 H6 3.0344 no 4_564
Br2 H9 3.5510 no 4_564
Br2 H21 3.0978 no 7_565
Br2 H24 3.0964 no 1_545
S1 H11 3.2846 no 3_666
S1 H15 3.2381 no 3_666
S1 H23 3.1931 no 4_575
S1 H24 3.5604 no 4_575
S1 H25 3.3160 no 4_575
S2 H15 3.0065 no 6_555
S2 H17 3.5868 no 7_565
C1 H20 3.0862 no 4_575
C1 H23 3.4213 no 4_575
C1 H25 3.2570 no 4_575
C2 H10 3.3674 no 6_555
C2 H20 3.4320 no 4_575
C3 H9 3.2843 no 6_555
C3 H10 3.2592 no 6_555
C3 H13 3.4750 no 6_555
C3 H15 3.5196 no 6_555
C4 H13 3.5250 no 6_555
C4 H15 3.4869 no 6_555
C6 H25 3.2792 no 4_575
C7 H9 2.9933 no 4_564
C7 H11 3.5654 no 4_564
C7 H15 3.3875 no 4_564
C8 H9 3.3974 no 4_564
C8 H16 3.5098 no 7_565
C9 H16 2.9117 no 7_565
C9 H17 3.5984 no 7_565
C10 H16 3.5076 no 7_565
C12 H15 3.3267 no 4_564
C15 H2 3.2595 no 6_545
C15 H3 3.2725 no 4_565
C16 H3 3.4627 no 4_565
C16 H24 3.4751 no 1_545
C17 H22 3.4536 no 1_545
C17 H24 3.4912 no 1_545
C17 H26 3.4221 no 1_545
C18 H4 3.1858 no 7_565
C20 H1 3.2643 no 4_574
C21 H1 3.3769 no 4_574
C21 H14 3.4343 no 1_565
C22 H12 3.4586 no 1_565
C22 H13 3.4087 no 1_565
C22 H14 3.4389 no 1_565
C22 H26 3.4386 no 7_575
H1 C20 3.2643 no 4_575
H1 C21 3.3769 no 4_575
H1 H1 3.5080 no 3_676
H1 H18 3.3731 no 4_575
H1 H20 2.6234 no 4_575
H1 H23 2.8029 no 4_575
H1 H25 3.2263 no 4_575
H2 C15 3.2595 no 6_555
H2 H9 2.6360 no 6_555
H2 H10 2.9889 no 6_555
H2 H13 3.5628 no 6_555
H2 H15 3.3079 no 6_555
H3 C15 3.2725 no 4_564
H3 C16 3.4627 no 4_564
H3 H3 3.3099 no 3_665
H3 H7 3.2966 no 4_564
H3 H9 2.5849 no 4_564
H3 H11 2.9390 no 4_564
H3 H15 3.3767 no 4_564
H4 Br1 3.5905 no 6_545
H4 C18 3.1858 no 7_565
H4 H16 2.6318 no 7_565
H4 H17 2.9882 no 7_565
H4 H20 3.2072 no 7_565
H4 H21 3.3181 no 7_565
H5 Br1 3.1104 no 6_545
H6 Br2 3.0344 no 4_565
H7 H3 3.2966 no 4_565
H9 Br2 3.5510 no 4_565
H9 C3 3.2843 no 6_545
H9 C7 2.9933 no 4_565
H9 C8 3.3974 no 4_565
H9 H2 2.6360 no 6_545
H9 H3 2.5849 no 4_565
H10 Br1 3.3357 no 6_545
H10 C2 3.3674 no 6_545
H10 C3 3.2592 no 6_545
H10 H2 2.9889 no 6_545
H11 S1 3.2846 no 3_666
H11 C7 3.5654 no 4_565
H11 H3 2.9390 no 4_565
H11 H24 3.0392 no 2_645
H12 C22 3.4586 no 1_545
H12 H24 2.7223 no 1_545
H12 H26 3.5231 no 1_545
H13 C3 3.4750 no 6_545
H13 C4 3.5250 no 6_545
H13 C22 3.4087 no 1_545
H13 H2 3.5628 no 6_545
H13 H22 3.4756 no 1_545
H13 H24 3.2423 no 1_545
H13 H26 2.8634 no 1_545
H14 Br1 3.2922 no 1_545
H14 C21 3.4343 no 1_545
H14 C22 3.4389 no 1_545
H14 H22 2.7078 no 1_545
H14 H23 3.1627 no 2_645
H14 H24 3.2540 no 1_545
H14 H26 3.2078 no 1_545
H15 Br1 3.5871 no 1_545
H15 S1 3.2381 no 3_666
H15 S2 3.0065 no 6_545
H15 C3 3.5196 no 6_545
H15 C4 3.4869 no 6_545
H15 C7 3.3875 no 4_565
H15 C12 3.3267 no 4_565
H15 H2 3.3079 no 6_545
H15 H3 3.3767 no 4_565
H16 C8 3.5098 no 7_565
H16 C9 2.9117 no 7_565
H16 C10 3.5076 no 7_565
H16 H4 2.6318 no 7_565
H17 Br1 3.1331 no 4_574
H17 S2 3.5868 no 7_565
H17 C9 3.5984 no 7_565
H17 H4 2.9882 no 7_565
H18 H1 3.3731 no 4_574
H20 Br1 3.4162 no 4_574
H20 C1 3.0862 no 4_574
H20 C2 3.4320 no 4_574
H20 H1 2.6234 no 4_574
H20 H4 3.2072 no 7_565
H21 Br2 3.0978 no 7_565
H21 H4 3.3181 no 7_565
H22 C17 3.4536 no 1_565
H22 H13 3.4756 no 1_565
H22 H14 2.7078 no 1_565
H23 S1 3.1931 no 4_574
H23 C1 3.4213 no 4_574
H23 H1 2.8029 no 4_574
H23 H14 3.1627 no 2_665
H24 Br2 3.0964 no 1_565
H24 S1 3.5604 no 4_574
H24 C16 3.4751 no 1_565
H24 C17 3.4912 no 1_565
H24 H11 3.0392 no 2_665
H24 H12 2.7223 no 1_565
H24 H13 3.2423 no 1_565
H24 H14 3.2540 no 1_565
H25 S1 3.3160 no 4_574
H25 C1 3.2570 no 4_574
H25 C6 3.2792 no 4_574
H25 H1 3.2263 no 4_574
H25 H26 3.1057 no 7_575
H26 C17 3.4221 no 1_565
H26 C22 3.4386 no 7_575
H26 H12 3.5231 no 1_565
H26 H13 2.8634 no 1_565
H26 H14 3.2078 no 1_565
H26 H25 3.1057 no 7_575
H26 H26 2.8748 no 7_575

loop_
_geom_torsion_atom_site_label_1
_geom_torsion_atom_site_label_2
_geom_torsion_atom_site_label_3
_geom_torsion_atom_site_label_4
_geom_torsion
_geom_torsion_publ_flag
_geom_torsion_site_symmetry_1
_geom_torsion_site_symmetry_3
_geom_torsion_site_symmetry_4
C6 S1 C12 C7 -130.70(15) no . 2_655 2_655
C6 S1 C12 C11 54.62(19) no . 2_655 2_655
C12 S1 C6 C1 -135.5(2) no 2_655 . .
C12 S1 C6 C5 50.5(3) no 2_655 . .
C4 S2 C10 C9 133.27(16) no . . .
C4 S2 C10 C11 -52.9(2) no . . .
C10 S2 C4 C3 132.9(3) no . . .
C10 S2 C4 C5 -52.0(3) no . . .
C5 O1 C13 C14 -178.76(18) no . . .
C13 O1 C5 C4 -83.7(4) no . . .
C13 O1 C5 C6 100.9(3) no . . .
C11 O2 C18 C19 -174.8(3) no . . .
C18 O2 C11 C10 -85.5(3) no . . .
C18 O2 C11 C12 99.4(3) no . . .
C2 C1 C6 S1 -172.9(3) no . . .
C2 C1 C6 C5 1.2(5) no . . .
C6 C1 C2 Br1 -176.0(3) no . . .
C6 C1 C2 C3 0.8(6) no . . .
Br1 C2 C3 C4 175.7(2) no . . .
C1 C2 C3 C4 -1.1(6) no . . .
C2 C3 C4 S2 174.4(3) no . . .
C2 C3 C4 C5 -0.7(5) no . . .
S2 C4 C5 O1 12.4(5) no . . .
S2 C4 C5 C6 -172.2(2) no . . .
C3 C4 C5 O1 -172.7(3) no . . .
C3 C4 C5 C6 2.7(5) no . . .
O1 C5 C6 S1 -13.7(5) no . . .
O1 C5 C6 C1 172.5(3) no . . .
C4 C5 C6 S1 170.8(3) no . . .
C4 C5 C6 C1 -3.0(5) no . . .
C8 C7 C12 S1 -174.42(18) no . . 2_655
C8 C7 C12 C11 0.3(4) no . . .
C12 C7 C8 Br2 -173.92(17) no . . .
C12 C7 C8 C9 1.9(4) no . . .
Br2 C8 C9 C10 174.55(14) no . . .
C7 C8 C9 C10 -1.2(4) no . . .
C8 C9 C10 S2 172.36(18) no . . .
C8 C9 C10 C11 -1.6(4) no . . .
S2 C10 C11 O2 15.0(3) no . . .
S2 C10 C11 C12 -169.82(14) no . . .
C9 C10 C11 O2 -171.40(19) no . . .
C9 C10 C11 C12 3.8(3) no . . .
O2 C11 C12 S1 -13.4(3) no . . 2_655
O2 C11 C12 C7 172.13(17) no . . .
C10 C11 C12 S1 171.35(17) no . . 2_655
C10 C11 C12 C7 -3.1(3) no . . .
O1 C13 C14 C15 -171.43(19) no . . .
C13 C14 C15 C16 -173.0(3) no . . .
C14 C15 C16 C17 178.6(3) no . . .
O2 C18 C19 C20 -172.0(3) no . . .
C18 C19 C20 C21 -172.7(3) no . . .
C19 C20 C21 C22 -179.9(4) no . . .
